data_4307130
loop_
_publ_author_name
'Hirotaka Nagao'
'Keiji Enomoto'
'Yuuki Wakabayashi'
'Gen Komiya'
'Toshiyuki Hirano'
'Takao Oi'

_publ_section_title
;
Synthesis of Nitrosylruthenium Complexes Containing
2,2':6',2''-Terpyridine by Reactions of Alkoxo Complexes with
Acids
;
_journal_name_full 'Inorganic Chemistry'
_journal_page_first 1431
_journal_page_last 1439
_journal_paper_doi 10.1021/ic061644w
_journal_volume 46
_journal_year 2007
_chemical_formula_moiety 'C17 H16 Cl F6 N4 O2 P Ru '
_chemical_formula_sum 'C17 H16 Cl F6 N4 O2 P Ru'
_chemical_formula_weight 589.83
_space_group_IT_number 14
_symmetry_cell_setting monoclinic
_symmetry_Int_Tables_number 14
_symmetry_space_group_name_Hall '-P 2ybc'
_symmetry_space_group_name_H-M 'P 1 21/c 1'
_cell_angle_alpha 90
_cell_angle_beta 93.5582(7)
_cell_angle_gamma 90
_cell_formula_units_Z 4
_cell_length_a 8.7534(4)
_cell_length_b 8.5519(5)
_cell_length_c 28.833(2)
_cell_measurement_reflns_used 4109
_cell_measurement_temperature 298.1
_cell_measurement_theta_max 27.5
_cell_measurement_theta_min 3.1
_cell_volume 2154.2(2)
_diffrn_detector_area_resol_mean 7.31
_diffrn_measured_fraction_theta_full 0.9842
_diffrn_measured_fraction_theta_max 0.9842
_diffrn_measurement_device_type 'Rigaku Mercury'
_diffrn_measurement_method \w
_diffrn_radiation_type 'Mo K\a'
_diffrn_radiation_wavelength 0.7107
_diffrn_reflns_av_R_equivalents 0.022
_diffrn_reflns_limit_h_max 11
_diffrn_reflns_limit_h_min -11
_diffrn_reflns_limit_k_max 10
_diffrn_reflns_limit_k_min -11
_diffrn_reflns_limit_l_max 37
_diffrn_reflns_limit_l_min -37
_diffrn_reflns_number 19969
_diffrn_reflns_theta_full 27.48
_diffrn_reflns_theta_max 27.48
_exptl_absorpt_coefficient_mu 1.000
_exptl_absorpt_correction_T_max 0.861
_exptl_absorpt_correction_T_min 0.760
_exptl_absorpt_correction_type multi-scan
_exptl_absorpt_process_details 'Jacobson, R. (1998) Private communication'
_exptl_crystal_colour orange
_exptl_crystal_density_diffrn 1.818
_exptl_crystal_density_method 'not measured'
_exptl_crystal_description block
_exptl_crystal_F_000 1168.00
_exptl_crystal_size_max 0.20
_exptl_crystal_size_mid 0.15
_exptl_crystal_size_min 0.15
_refine_diff_density_max 1.07
_refine_diff_density_min -0.56
_refine_ls_extinction_method none
_refine_ls_goodness_of_fit_ref 1.006
_refine_ls_hydrogen_treatment refall
_refine_ls_number_parameters 305
_refine_ls_number_reflns 4883
_refine_ls_R_factor_gt 0.0420
_refine_ls_shift/su_max 0.0000
_refine_ls_structure_factor_coef Fsqd
_refine_ls_weighting_details 'w = 1/[0.0022Fo^2^ + 1.0000\s(Fo^2^)]/(4Fo^2^)'
_refine_ls_weighting_scheme calc
_refine_ls_wR_factor_ref 0.1380
_reflns_number_gt 3931
_reflns_number_total 4883
_reflns_threshold_expression F^2^>2.0\s(F^2^)
_cod_data_source_file ic061644wsi20060830_091158_1.cif
_cod_data_source_block '__trans(NO,_OC2H5),_cis(Cl,_OC2H5)-[RuCl(OC2H5)(NO)(terpy)]PF6'
_cod_original_formula_sum 'C17 H16 Cl F6 N4 O2 P Ru '
_cod_database_code 4307130

loop_
_symmetry_equiv_pos_site_id
_symmetry_equiv_pos_as_xyz
1 +X,+Y,+Z
2 -X,1/2+Y,1/2-Z
3 -X,-Y,-Z
4 +X,1/2-Y,1/2+Z

loop_
_atom_site_label
_atom_site_type_symbol
_atom_site_fract_x
_atom_site_fract_y
_atom_site_fract_z
_atom_site_U_iso_or_equiv
_atom_site_adp_type
_atom_site_occupancy
_atom_site_symmetry_multiplicity
_atom_site_calc_flag
_atom_site_refinement_flags
_atom_site_disorder_assembly
_atom_site_disorder_group
Ru1 Ru 0.10438(3) 0.41484(3) 0.399350(10) 0.03614(9) Uani 1.00 1 d . . .
Cl1 Cl -0.12938(12) 0.4154(1) 0.43858(4) 0.0573(3) Uani 1.00 1 d . . .
P1 P 0.44613(13) -0.14519(13) 0.33896(4) 0.0500(3) Uani 1.00 1 d . . .
F1 F 0.3503(5) -0.0071(5) 0.3181(2) 0.135(2) Uani 1.00 1 d . . .
F2 F 0.5468(7) -0.2826(5) 0.3593(2) 0.171(2) Uani 1.00 1 d . . .
F3 F 0.3025(6) -0.2288(5) 0.3557(2) 0.153(2) Uani 1.00 1 d . . .
F4 F 0.5908(5) -0.0597(6) 0.3200(2) 0.131(2) Uani 1.00 1 d . . .
F5 F 0.4225(5) -0.2398(5) 0.29174(11) 0.1090(13) Uani 1.00 1 d . . .
F6 F 0.4758(6) -0.0518(4) 0.38575(11) 0.1039(13) Uani 1.00 1 d . . .
O1 O 0.1681(4) 0.7117(4) 0.44527(12) 0.0680(10) Uani 1.00 1 d . . .
O2 O 0.0499(3) 0.2107(3) 0.37378(9) 0.0485(7) Uani 1.00 1 d . . .
N1 N 0.1474(4) 0.5987(4) 0.42390(11) 0.0443(8) Uani 1.00 1 d . . .
N2 N 0.2514(3) 0.3098(4) 0.45025(10) 0.0417(8) Uani 1.00 1 d . . .
N3 N 0.2924(4) 0.3921(3) 0.36455(10) 0.0384(7) Uani 1.00 1 d . . .
N4 N 0.0237(3) 0.5003(4) 0.33422(10) 0.0408(8) Uani 1.00 1 d . . .
C1 C 0.0311(7) 0.0780(5) 0.4012(2) 0.063(1) Uani 1.00 1 d . . .
C2 C -0.0544(7) -0.0447(6) 0.3745(2) 0.079(2) Uani 1.00 1 d . . .
C3 C 0.3948(4) 0.2876(4) 0.43585(12) 0.0415(9) Uani 1.00 1 d . . .
C4 C 0.5115(5) 0.2326(5) 0.4664(2) 0.0547(11) Uani 1.00 1 d . . .
C5 C 0.4788(5) 0.1979(6) 0.5114(2) 0.064(1) Uani 1.00 1 d . . .
C6 C 0.3322(5) 0.2203(6) 0.5258(2) 0.0637(13) Uani 1.00 1 d . . .
C7 C 0.2211(5) 0.2758(5) 0.49408(12) 0.0524(11) Uani 1.00 1 d . . .
C8 C 0.4178(4) 0.3281(4) 0.38667(13) 0.0418(9) Uani 1.00 1 d . . .
C9 C 0.5452(4) 0.3008(5) 0.3626(1) 0.0476(10) Uani 1.00 1 d . . .
C10 C 0.5382(5) 0.3365(5) 0.3157(1) 0.0513(11) Uani 1.00 1 d . . .
C11 C 0.4075(5) 0.4015(5) 0.2935(1) 0.0499(11) Uani 1.00 1 d . . .
C12 C 0.2818(4) 0.4280(4) 0.31913(13) 0.0418(9) Uani 1.00 1 d . . .
C13 C 0.1326(4) 0.4913(4) 0.30237(12) 0.0436(9) Uani 1.00 1 d . . .
C14 C 0.0971(6) 0.5407(5) 0.2566(1) 0.0565(12) Uani 1.00 1 d . . .
C15 C -0.0466(6) 0.5964(5) 0.2441(2) 0.0611(13) Uani 1.00 1 d . . .
C16 C -0.1548(6) 0.6038(5) 0.2765(2) 0.0603(13) Uani 1.00 1 d . . .
C17 C -0.1164(5) 0.5567(5) 0.3221(2) 0.0496(11) Uani 1.00 1 d . . .
H1 H 0.6117 0.2167 0.4563 0.065 Uiso 1.00 1 c R . .
H2 H 0.5574 0.1601 0.5328 0.076 Uiso 1.00 1 c R . .
H3 H 0.3096 0.1967 0.5568 0.076 Uiso 1.00 1 c R . .
H4 H 0.1201 0.2902 0.5037 0.063 Uiso 1.00 1 c R . .
H5 H 0.6351 0.2574 0.3776 0.057 Uiso 1.00 1 c R . .
H6 H 0.6250 0.3176 0.2984 0.062 Uiso 1.00 1 c R . .
H7 H 0.4037 0.4264 0.2613 0.061 Uiso 1.00 1 c R . .
H8 H 0.1728 0.5359 0.2344 0.068 Uiso 1.00 1 c R . .
H9 H -0.0720 0.6283 0.2130 0.073 Uiso 1.00 1 c R . .
H10 H -0.2543 0.6427 0.2681 0.072 Uiso 1.00 1 c R . .
H11 H -0.1902 0.5641 0.3448 0.059 Uiso 1.00 1 c R . .
H12 H 0.1291 0.0389 0.4113 0.075 Uiso 1.00 1 c R . .
H13 H -0.0236 0.1055 0.4275 0.075 Uiso 1.00 1 c R . .
H14 H -0.1609 -0.0325 0.3781 0.094 Uiso 1.00 1 c R . .
H15 H -0.0222 -0.1446 0.3857 0.094 Uiso 1.00 1 c R . .
H16 H -0.0350 -0.0357 0.3426 0.094 Uiso 1.00 1 c R . .

loop_
_atom_site_aniso_label
_atom_site_aniso_U_11
_atom_site_aniso_U_22
_atom_site_aniso_U_33
_atom_site_aniso_U_12
_atom_site_aniso_U_13
_atom_site_aniso_U_23
Ru1 0.0378(2) 0.0415(2) 0.0290(2) -0.00355(11) 0.00181(11) -0.00043(10)
Cl1 0.0432(5) 0.0790(8) 0.0507(6) -0.0055(5) 0.0100(4) -0.0059(5)
P1 0.0603(6) 0.0510(6) 0.0391(5) -0.0021(5) 0.0060(4) 0.0022(4)
F1 0.144(4) 0.083(3) 0.166(4) 0.008(3) -0.076(3) 0.024(3)
F2 0.248(6) 0.101(3) 0.151(5) 0.086(4) -0.088(4) -0.035(3)
F3 0.192(5) 0.114(3) 0.166(5) -0.080(3) 0.118(4) -0.038(3)
F4 0.108(3) 0.179(5) 0.109(3) -0.069(3) 0.041(2) -0.059(3)
F5 0.172(4) 0.104(3) 0.052(2) -0.068(3) 0.017(2) -0.015(2)
F6 0.198(4) 0.065(2) 0.049(2) -0.006(2) 0.009(2) -0.005(1)
O1 0.089(2) 0.056(2) 0.059(2) -0.015(2) 0.002(2) -0.017(2)
O2 0.061(2) 0.044(1) 0.0400(13) -0.0075(12) 0.0006(12) 0.0001(11)
N1 0.048(2) 0.050(2) 0.035(2) -0.006(1) 0.0038(13) 0.0008(13)
N2 0.044(2) 0.050(2) 0.031(1) -0.0049(13) 0.0008(11) 0.0012(12)
N3 0.043(2) 0.041(2) 0.031(1) -0.0013(12) 0.0015(11) 0.0008(11)
N4 0.044(2) 0.043(2) 0.035(1) -0.0040(13) 0.0005(12) 0.0024(12)
C1 0.081(3) 0.050(2) 0.056(3) -0.008(2) 0.001(2) 0.005(2)
C2 0.079(4) 0.068(3) 0.088(4) -0.028(3) -0.016(3) 0.015(3)
C3 0.043(2) 0.046(2) 0.036(2) -0.005(2) 0.0001(13) 0.001(1)
C4 0.046(2) 0.063(3) 0.054(2) 0.004(2) -0.001(2) 0.009(2)
C5 0.059(3) 0.087(3) 0.046(2) 0.001(2) -0.010(2) 0.013(2)
C6 0.067(3) 0.085(3) 0.039(2) -0.000(2) -0.000(2) 0.013(2)
C7 0.056(2) 0.072(3) 0.029(2) -0.001(2) 0.003(2) 0.003(2)
C8 0.041(2) 0.042(2) 0.042(2) -0.007(1) 0.002(1) -0.002(2)
C9 0.041(2) 0.053(2) 0.049(2) -0.004(2) 0.003(2) -0.003(2)
C10 0.052(2) 0.056(2) 0.048(2) -0.009(2) 0.016(2) -0.005(2)
C11 0.062(2) 0.051(2) 0.038(2) -0.007(2) 0.015(2) -0.004(2)
C12 0.051(2) 0.041(2) 0.034(2) -0.006(2) 0.005(1) -0.001(1)
C13 0.055(2) 0.041(2) 0.035(2) -0.004(2) 0.003(2) 0.001(1)
C14 0.071(3) 0.059(2) 0.039(2) -0.002(2) 0.001(2) 0.004(2)
C15 0.078(3) 0.062(3) 0.042(2) -0.001(2) -0.011(2) 0.010(2)
C16 0.062(3) 0.065(3) 0.052(3) 0.009(2) -0.012(2) 0.010(2)
C17 0.053(2) 0.048(2) 0.046(2) 0.003(2) -0.007(2) 0.004(2)

loop_
_atom_type_symbol
_atom_type_description
_atom_type_scat_dispersion_real
_atom_type_scat_dispersion_imag
_atom_type_scat_source
C C 0.003 0.002
;
International Tables for Crystallography
(1992, Vol. C, Tables 4.2.6.8 and 6.1.1.4)
;
H H 0.000 0.000
;
International Tables for Crystallography
(1992, Vol. C, Table 6.1.1.4)
;
Cl Cl 0.148 0.159
;
International Tables for Crystallography
(1992, Vol. C, Tables 4.2.6.8 and 6.1.1.4)
;
F F 0.017 0.010
;
International Tables for Crystallography
(1992, Vol. C, Tables 4.2.6.8 and 6.1.1.4)
;
N N 0.006 0.003
;
International Tables for Crystallography
(1992, Vol. C, Tables 4.2.6.8 and 6.1.1.4)
;
O O 0.011 0.006
;
International Tables for Crystallography
(1992, Vol. C, Tables 4.2.6.8 and 6.1.1.4)
;
P P 0.102 0.094
;
International Tables for Crystallography
(1992, Vol. C, Tables 4.2.6.8 and 6.1.1.4)
;
Ru Ru -1.259 0.836
;
International Tables for Crystallography
(1992, Vol. C, Tables 4.2.6.8 and 6.1.1.4)
;

loop_
_geom_angle_atom_site_label_1
_geom_angle_atom_site_label_2
_geom_angle_atom_site_label_3
_geom_angle
_geom_angle_publ_flag
O(2) Ru(1) Cl(1) 89.10(9) no
N(1) Ru(1) Cl(1) 88.6(1) no
N(2) Ru(1) Cl(1) 100.11(9) no
N(3) Ru(1) Cl(1) 174.04(9) no
N(4) Ru(1) Cl(1) 99.90(9) no
N(1) Ru(1) O(2) 177.7(1) no
N(2) Ru(1) O(2) 90.4(1) no
N(3) Ru(1) O(2) 84.9(1) no
N(4) Ru(1) O(2) 85.0(1) no
Ru(1) O(2) C(1) 123.3(3) no
Ru(1) N(1) O(1) 171.0(3) yes
N(2) Ru(1) N(1) 89.7(1) no
N(3) Ru(1) N(1) 97.3(1) no
N(4) Ru(1) N(1) 95.8(1) no
N(3) Ru(1) N(2) 79.6(1) yes
N(4) Ru(1) N(2) 159.4(1) yes
Ru(1) N(2) C(3) 112.6(2) no
Ru(1) N(2) C(7) 127.3(3) no
N(4) Ru(1) N(3) 79.9(1) yes
Ru(1) N(3) C(8) 118.4(2) no
Ru(1) N(3) C(12) 117.4(2) no
Ru(1) N(4) C(13) 111.9(2) no
Ru(1) N(4) C(17) 127.6(3) no
F(2) P(1) F(1) 178.4(3) no
F(3) P(1) F(1) 92.4(3) no
F(4) P(1) F(1) 86.6(3) no
F(5) P(1) F(1) 91.0(2) no
F(6) P(1) F(1) 90.1(2) no
F(3) P(1) F(2) 89.2(3) no
F(4) P(1) F(2) 91.8(3) no
F(5) P(1) F(2) 88.8(3) no
F(6) P(1) F(2) 90.0(2) no
F(4) P(1) F(3) 178.0(3) no
F(5) P(1) F(3) 88.1(3) no
F(6) P(1) F(3) 93.5(3) no
F(5) P(1) F(4) 90.2(2) no
F(6) P(1) F(4) 88.2(2) no
F(6) P(1) F(5) 178.0(3) no
O(2) C(1) C(2) 110.9(4) no
C(7) N(2) C(3) 119.9(3) no
N(2) C(3) C(8) 116.2(3) no
N(2) C(3) C(4) 120.7(3) no
N(2) C(7) C(6) 121.9(4) no
N(3) C(8) C(3) 113.0(3) no
C(12) N(3) C(8) 123.9(3) no
N(3) C(8) C(9) 119.6(3) no
N(3) C(12) C(13) 114.3(3) no
N(3) C(12) C(11) 118.4(3) no
N(4) C(13) C(12) 116.3(3) no
C(17) N(4) C(13) 120.6(3) no
N(4) C(13) C(14) 119.5(4) no
N(4) C(17) C(16) 120.8(4) no
C(8) C(3) C(4) 123.1(3) no
C(3) C(4) C(5) 118.8(4) no
C(3) C(8) C(9) 127.3(3) no
C(4) C(5) C(6) 120.1(4) no
C(5) C(6) C(7) 118.6(4) no
C(8) C(9) C(10) 118.0(3) no
C(9) C(10) C(11) 121.5(4) no
C(10) C(11) C(12) 118.6(4) no
C(11) C(12) C(13) 127.3(3) no
C(12) C(13) C(14) 124.2(4) no
C(13) C(14) C(15) 119.9(4) no
C(14) C(15) C(16) 119.8(4) no
C(15) C(16) C(17) 119.5(4) no
O(2) C(1) H(12) 108.8594 no
O(2) C(1) H(13) 109.4646 no
N(2) C(7) H(4) 119.2591 no
N(4) C(17) H(11) 119.5586 no
H(12) C(1) C(2) 109.1230 no
H(13) C(1) C(2) 109.0596 no
C(1) C(2) H(16) 109.4305 no
C(1) C(2) H(15) 109.4809 no
C(1) C(2) H(14) 109.4996 no
H(13) C(1) H(12) 109.4528 no
H(16) C(2) H(14) 109.4793 no
H(15) C(2) H(14) 109.4716 no
H(16) C(2) H(15) 109.4654 no
C(3) C(4) H(1) 120.7966 no
H(1) C(4) C(5) 120.3678 no
C(4) C(5) H(2) 119.8896 no
C(5) C(6) H(3) 120.1994 no
H(2) C(5) C(6) 120.0012 no
C(6) C(7) H(4) 118.8528 no
H(3) C(6) C(7) 121.2371 no
C(8) C(9) H(5) 121.0064 no
H(5) C(9) C(10) 121.0067 no
C(9) C(10) H(6) 119.2977 no
H(6) C(10) C(11) 119.1678 no
C(10) C(11) H(7) 121.1005 no
H(7) C(11) C(12) 120.3157 no
C(13) C(14) H(8) 119.8257 no
H(8) C(14) C(15) 120.3102 no
C(14) C(15) H(9) 120.2671 no
C(15) C(16) H(10) 120.0793 no
H(9) C(15) C(16) 119.9451 no
C(16) C(17) H(11) 119.6329 no
H(10) C(16) C(17) 120.4448 no

loop_
_geom_bond_atom_site_label_1
_geom_bond_atom_site_label_2
_geom_bond_distance
_geom_bond_publ_flag
Ru(1) Cl(1) 2.399(1) yes
Ru(1) O(2) 1.943(3) yes
Ru(1) N(1) 1.756(3) yes
Ru(1) N(2) 2.093(3) yes
Ru(1) N(3) 1.989(3) yes
Ru(1) N(4) 2.096(3) yes
P(1) F(1) 1.548(5) no
P(1) F(2) 1.561(5) no
P(1) F(3) 1.549(6) no
P(1) F(4) 1.588(5) no
P(1) F(5) 1.586(4) no
P(1) F(6) 1.575(3) no
O(1) N(1) 1.154(5) yes
O(2) C(1) 1.398(5) no
N(2) C(3) 1.360(5) no
N(2) C(7) 1.339(5) no
N(3) C(8) 1.351(5) no
N(3) C(12) 1.343(5) no
N(4) C(13) 1.366(5) no
N(4) C(17) 1.344(5) no
C(1) C(2) 1.477(7) no
C(3) C(4) 1.388(5) no
C(3) C(8) 1.485(5) no
C(4) C(5) 1.381(6) no
C(5) C(6) 1.386(7) no
C(6) C(7) 1.378(6) no
C(8) C(9) 1.369(5) no
C(9) C(10) 1.384(6) no
C(10) C(11) 1.392(6) no
C(11) C(12) 1.381(6) no
C(12) C(13) 1.468(5) no
C(13) C(14) 1.402(5) no
C(14) C(15) 1.373(7) no
C(15) C(16) 1.373(7) no
C(16) C(17) 1.395(6) no
C(1) H(12) 0.9500 no
C(1) H(13) 0.9501 no
C(2) H(14) 0.9500 no
C(2) H(15) 0.9500 no
C(2) H(16) 0.9501 no
C(4) H(1) 0.9499 no
C(5) H(2) 0.9500 no
C(6) H(3) 0.9502 no
C(7) H(4) 0.9500 no
C(9) H(5) 0.9500 no
C(10) H(6) 0.9500 no
C(11) H(7) 0.9501 no
C(14) H(8) 0.9499 no
C(15) H(9) 0.9500 no
C(16) H(10) 0.9499 no
C(17) H(11) 0.9500 no

loop_
_geom_torsion_atom_site_label_1
_geom_torsion_atom_site_label_2
_geom_torsion_atom_site_label_3
_geom_torsion_atom_site_label_4
_geom_torsion
_geom_torsion_publ_flag
Cl(1) Ru(1) O(2) C(1) -62.2(3) no
N(2) Ru(1) O(2) C(1) 37.9(3) no
N(3) Ru(1) O(2) C(1) 117.5(3) no
N(4) Ru(1) O(2) C(1) -162.2(3) no
Cl(1) Ru(1) N(2) C(3) 177.0(2) no
Cl(1) Ru(1) N(2) C(7) -8.1(3) no
O(2) Ru(1) N(2) C(3) 87.9(2) no
O(2) Ru(1) N(2) C(7) -97.2(3) no
N(1) Ru(1) N(2) C(3) -94.4(2) no
N(1) Ru(1) N(2) C(7) 80.5(3) no
N(3) Ru(1) N(2) C(3) 3.1(2) no
N(3) Ru(1) N(2) C(7) 178.0(3) no
N(4) Ru(1) N(2) C(3) 11.3(4) no
N(4) Ru(1) N(2) C(7) -173.8(2) no
O(2) Ru(1) N(3) C(8) -92.0(3) no
O(2) Ru(1) N(3) C(12) 81.9(2) no
N(1) Ru(1) N(3) C(8) 87.6(3) no
N(1) Ru(1) N(3) C(12) -98.5(2) no
N(2) Ru(1) N(3) C(8) -0.7(2) no
N(2) Ru(1) N(3) C(12) 173.2(3) no
N(4) Ru(1) N(3) C(8) -177.8(3) no
N(4) Ru(1) N(3) C(12) -3.8(2) no
Cl(1) Ru(1) N(4) C(13) -171.5(2) no
Cl(1) Ru(1) N(4) C(17) 7.5(3) no
O(2) Ru(1) N(4) C(13) -83.3(2) no
O(2) Ru(1) N(4) C(17) 95.7(3) no
N(1) Ru(1) N(4) C(13) 98.9(2) no
N(1) Ru(1) N(4) C(17) -82.1(3) no
N(2) Ru(1) N(4) C(13) -5.8(4) no
N(2) Ru(1) N(4) C(17) 173.2(2) no
N(3) Ru(1) N(4) C(13) 2.4(2) no
N(3) Ru(1) N(4) C(17) -178.6(3) no
Ru(1) O(2) C(1) C(2) 162.6(3) no
Ru(1) N(2) C(3) C(4) 174.1(3) no
Ru(1) N(2) C(3) C(8) -4.9(4) no
C(7) N(2) C(3) C(4) -1.2(5) no
C(7) N(2) C(3) C(8) 179.8(3) no
Ru(1) N(2) C(7) C(6) -173.6(4) no
C(3) N(2) C(7) C(6) 1.0(6) no
Ru(1) N(3) C(8) C(3) -1.6(4) no
Ru(1) N(3) C(8) C(9) 175.4(3) no
C(12) N(3) C(8) C(3) -175.1(3) no
C(12) N(3) C(8) C(9) 1.9(5) no
Ru(1) N(3) C(12) C(11) -175.0(3) no
Ru(1) N(3) C(12) C(13) 4.4(4) no
C(8) N(3) C(12) C(11) -1.5(5) no
C(8) N(3) C(12) C(13) 178.0(3) no
Ru(1) N(4) C(13) C(12) -0.9(4) no
Ru(1) N(4) C(13) C(14) 178.8(3) no
C(17) N(4) C(13) C(12) -180.0(3) no
C(17) N(4) C(13) C(14) -0.3(5) no
Ru(1) N(4) C(17) C(16) -177.4(3) no
C(13) N(4) C(17) C(16) 1.5(6) no
N(2) C(3) C(4) C(5) 1.2(6) no
C(8) C(3) C(4) C(5) -179.9(3) no
N(2) C(3) C(8) N(3) 4.4(5) no
N(2) C(3) C(8) C(9) -172.3(4) no
C(4) C(3) C(8) N(3) -174.5(3) no
C(4) C(3) C(8) C(9) 8.8(6) no
C(3) C(4) C(5) C(6) -0.9(7) no
C(4) C(5) C(6) C(7) 0.7(8) no
C(5) C(6) C(7) N(2) -0.7(7) no
N(3) C(8) C(9) C(10) -1.7(6) no
C(3) C(8) C(9) C(10) 174.8(4) no
C(8) C(9) C(10) C(11) 1.4(6) no
C(9) C(10) C(11) C(12) -1.0(6) no
C(10) C(11) C(12) N(3) 1.0(5) no
C(10) C(11) C(12) C(13) -178.3(4) no
N(3) C(12) C(13) N(4) -2.2(5) no
N(3) C(12) C(13) C(14) 178.2(4) no
C(11) C(12) C(13) N(4) 177.2(3) no
C(11) C(12) C(13) C(14) -2.5(6) no
N(4) C(13) C(14) C(15) -0.5(6) no
C(12) C(13) C(14) C(15) 179.1(4) no
C(13) C(14) C(15) C(16) 0.2(5) no
C(14) C(15) C(16) C(17) 1.0(7) no
C(15) C(16) C(17) N(4) -1.8(6) no
